data_2204439
loop_
_publ_author_name
'Rompel, Annette'
'Bond, Andrew D.'
'McKenzie, Christine J.'

_publ_section_title
;<i>N</i>-Methyl-<i>N</i>-(2-pyridiniomethyl)-2-[<i>N</i>-(2-pyridiniomethyl)methylamino]-<i>N</i>-(2-pyridylmethyl)ethanaminium
 tris(perchlorate)
;
_journal_issue 11
_journal_name_full 'Acta Crystallographica Section E'
_journal_page_first o1987
_journal_page_last o1988
_journal_paper_doi 10.1107/S1600536804025103
_journal_volume 60
_journal_year 2004
_chemical_formula_iupac 'C22 H30 N5 3+, 3Cl O4 -'
_chemical_formula_moiety 'C22 H30 N5 3+, 3Cl O4 -'
_chemical_formula_sum 'C22 H30 Cl3 N5 O12'
_chemical_formula_weight 662.86
_chemical_name_systematic
;
N-Methyl-N-(2-pyridiniomethyl)-2-[N-(2-pyridiniomethyl)methylamino]-
N-(2-pyridylmethyl)ethanaminium tris(perchlorate)
;
_space_group_IT_number 14
_symmetry_cell_setting monoclinic
_symmetry_space_group_name_Hall '-P 2yn'
_symmetry_space_group_name_H-M 'P 1 21/n 1'
_atom_sites_solution_hydrogens geom
_atom_sites_solution_primary direct
_atom_sites_solution_secondary difmap
_cell_angle_alpha 90.00
_cell_angle_beta 98.4930(10)
_cell_angle_gamma 90.00
_cell_formula_units_Z 4
_cell_length_a 13.6004(3)
_cell_length_b 8.7668(2)
_cell_length_c 23.5440(5)
_cell_measurement_reflns_used 8693
_cell_measurement_temperature 180(2)
_cell_measurement_theta_max 26.38
_cell_measurement_theta_min 2.77
_cell_volume 2776.41(11)
_computing_cell_refinement 'SAINT (Bruker, 2003)'
_computing_data_collection 'APEX2 (Bruker-Nonius, 2004)'
_computing_data_reduction SAINT
_computing_molecular_graphics SHELXTL
_computing_publication_material SHELXTL
_computing_structure_refinement SHELXTL
_computing_structure_solution 'SHELXTL (Sheldrick, 2000)'
_diffrn_ambient_temperature 180(2)
_diffrn_measured_fraction_theta_full 0.996
_diffrn_measured_fraction_theta_max 0.996
_diffrn_measurement_device_type 'Bruker--Nonius X8APEX-II CCD'
_diffrn_measurement_method 'thin-slice \w and \f'
_diffrn_radiation_monochromator graphite
_diffrn_radiation_source 'fine-focus sealed tube'
_diffrn_radiation_type MoK\a
_diffrn_radiation_wavelength 0.71073
_diffrn_reflns_av_R_equivalents 0.0325
_diffrn_reflns_av_sigmaI/netI 0.0202
_diffrn_reflns_limit_h_max 16
_diffrn_reflns_limit_h_min -16
_diffrn_reflns_limit_k_max 10
_diffrn_reflns_limit_k_min -10
_diffrn_reflns_limit_l_max 29
_diffrn_reflns_limit_l_min -29
_diffrn_reflns_number 55950
_diffrn_reflns_theta_full 26.39
_diffrn_reflns_theta_max 26.39
_diffrn_reflns_theta_min 3.66
_diffrn_standards_number 0
_exptl_absorpt_coefficient_mu 0.402
_exptl_absorpt_correction_T_max 0.924
_exptl_absorpt_correction_T_min 0.841
_exptl_absorpt_correction_type multi-scan
_exptl_absorpt_process_details '(SADABS; Sheldrick, 2003)'
_exptl_crystal_colour colourless
_exptl_crystal_density_diffrn 1.586
_exptl_crystal_density_method 'not measured'
_exptl_crystal_description block
_exptl_crystal_F_000 1376
_exptl_crystal_size_max 0.25
_exptl_crystal_size_mid 0.20
_exptl_crystal_size_min 0.20
_refine_diff_density_max 1.245
_refine_diff_density_min -1.104
_refine_ls_extinction_method none
_refine_ls_goodness_of_fit_ref 1.055
_refine_ls_hydrogen_treatment constr
_refine_ls_matrix_type full
_refine_ls_number_parameters 379
_refine_ls_number_reflns 5653
_refine_ls_number_restraints 0
_refine_ls_restrained_S_all 1.055
_refine_ls_R_factor_all 0.0700
_refine_ls_R_factor_gt 0.0560
_refine_ls_shift/su_max 0.000
_refine_ls_shift/su_mean 0.000
_refine_ls_structure_factor_coef Fsqd
_refine_ls_weighting_details 'calc w = 1/[\s^2^(Fo^2^)+(0.0667P)^2^+5.5837P] where P = (Fo^2^+2Fc^2^)/3'
_refine_ls_weighting_scheme calc
_refine_ls_wR_factor_gt 0.1446
_refine_ls_wR_factor_ref 0.1539
_reflns_number_gt 4549
_reflns_number_total 5653
_reflns_threshold_expression I>2\s(I)
_cod_data_source_file bt6537.cif
_cod_data_source_block I
_cod_original_sg_symbol_H-M 'P 21/n'
_cod_database_code 2204439
_cod_database_fobs_code 2204439

loop_
_symmetry_equiv_pos_as_xyz
'x, y, z'
'-x+1/2, y+1/2, -z+1/2'
'-x, -y, -z'
'x-1/2, -y-1/2, z-1/2'

loop_
_atom_site_label
_atom_site_fract_x
_atom_site_fract_y
_atom_site_fract_z
_atom_site_U_iso_or_equiv
_atom_site_adp_type
_atom_site_calc_flag
_atom_site_refinement_flags
_atom_site_occupancy
_atom_site_type_symbol
N1 -0.1568(2) 0.5060(4) 0.40930(12) 0.0405(7) Uani d . 1 N
H1B -0.2034 0.4378 0.3987 0.049 Uiso calc R 1 H
N2 -0.09675(18) 0.5762(3) 0.26788(10) 0.0277(5) Uani d . 1 N
N3 0.08714(17) 0.4901(3) 0.19285(10) 0.0223(5) Uani d . 1 N
N4 0.10675(18) 0.3549(3) 0.06489(10) 0.0258(5) Uani d . 1 N
H4B 0.1691 0.3730 0.0792 0.031 Uiso calc R 1 H
N5 0.27891(19) 0.4493(3) 0.12877(11) 0.0285(5) Uani d . 1 N
C1 -0.1483(3) 0.5618(5) 0.46301(15) 0.0480(9) Uani d . 1 C
H1A -0.1919 0.5275 0.4884 0.058 Uiso calc R 1 H
C2 -0.0775(3) 0.6667(4) 0.48084(14) 0.0404(8) Uani d . 1 C
H2A -0.0703 0.7067 0.5187 0.048 Uiso calc R 1 H
C3 -0.0163(3) 0.7141(4) 0.44285(16) 0.0470(9) Uani d . 1 C
H3A 0.0337 0.7882 0.4544 0.056 Uiso calc R 1 H
C4 -0.0268(3) 0.6548(4) 0.38802(14) 0.0388(8) Uani d . 1 C
H4A 0.0158 0.6880 0.3620 0.047 Uiso calc R 1 H
C5 -0.0986(2) 0.5484(3) 0.37116(12) 0.0262(6) Uani d . 1 C
C6 -0.1155(2) 0.4717(4) 0.31340(13) 0.0308(7) Uani d . 1 C
H6A -0.0709 0.3823 0.3139 0.037 Uiso calc R 1 H
H6B -0.1850 0.4347 0.3054 0.037 Uiso calc R 1 H
C7 -0.1749(3) 0.6936(4) 0.25923(15) 0.0434(9) Uani d . 1 C
H7A -0.1765 0.7487 0.2953 0.065 Uiso calc R 1 H
H7B -0.2394 0.6449 0.2471 0.065 Uiso calc R 1 H
H7C -0.1607 0.7653 0.2296 0.065 Uiso calc R 1 H
C8 -0.0948(2) 0.4941(4) 0.21349(12) 0.0287(6) Uani d . 1 C
H8A -0.1030 0.5689 0.1816 0.034 Uiso calc R 1 H
H8B -0.1521 0.4234 0.2072 0.034 Uiso calc R 1 H
C9 0.0001(2) 0.4037(3) 0.21137(12) 0.0255(6) Uani d . 1 C
H9A -0.0161 0.3168 0.1848 0.031 Uiso calc R 1 H
H9B 0.0221 0.3606 0.2500 0.031 Uiso calc R 1 H
C10 0.1129(2) 0.6250(3) 0.23135(12) 0.0256(6) Uani d . 1 C
H10A 0.1689 0.6800 0.2191 0.038 Uiso calc R 1 H
H10B 0.1313 0.5900 0.2710 0.038 Uiso calc R 1 H
H10C 0.0553 0.6931 0.2290 0.038 Uiso calc R 1 H
C11 0.0640(2) 0.5506(3) 0.13169(12) 0.0236(6) Uani d . 1 C
H11A 0.0095 0.6261 0.1302 0.028 Uiso calc R 1 H
H11B 0.1234 0.6050 0.1223 0.028 Uiso calc R 1 H
C12 0.0344(2) 0.4319(3) 0.08627(12) 0.0244(6) Uani d . 1 C
C13 -0.0630(2) 0.4057(4) 0.06372(13) 0.0306(6) Uani d . 1 C
H13A -0.1148 0.4593 0.0781 0.037 Uiso calc R 1 H
C14 -0.0853(2) 0.3004(4) 0.01979(13) 0.0340(7) Uani d . 1 C
H14A -0.1526 0.2816 0.0039 0.041 Uiso calc R 1 H
C15 -0.0098(2) 0.2228(4) -0.00087(13) 0.0327(7) Uani d . 1 C
H15A -0.0244 0.1502 -0.0309 0.039 Uiso calc R 1 H
C16 0.0871(2) 0.2521(3) 0.02264(13) 0.0307(7) Uani d . 1 C
H16A 0.1399 0.1995 0.0089 0.037 Uiso calc R 1 H
C17 0.1744(2) 0.3779(3) 0.19977(12) 0.0250(6) Uani d . 1 C
H17A 0.1861 0.3419 0.2401 0.030 Uiso calc R 1 H
H17B 0.1556 0.2882 0.1750 0.030 Uiso calc R 1 H
C18 0.2704(2) 0.4420(3) 0.18502(12) 0.0255(6) Uani d . 1 C
C19 0.3476(2) 0.4836(3) 0.22752(13) 0.0273(6) Uani d . 1 C
H19A 0.3396 0.4796 0.2669 0.033 Uiso calc R 1 H
C20 0.4369(2) 0.5311(4) 0.21128(14) 0.0332(7) Uani d . 1 C
H20A 0.4918 0.5562 0.2396 0.040 Uiso calc R 1 H
C21 0.4449(2) 0.5414(4) 0.15400(15) 0.0361(7) Uani d . 1 C
H21A 0.5048 0.5757 0.1420 0.043 Uiso calc R 1 H
C22 0.3638(2) 0.5008(4) 0.11388(14) 0.0333(7) Uani d . 1 C
H22A 0.3690 0.5101 0.0742 0.040 Uiso calc R 1 H
Cl1 0.27605(5) 0.93272(9) 0.11899(3) 0.02912(19) Uani d . 1 Cl
O1 0.2646(2) 1.0886(3) 0.13408(15) 0.0639(8) Uani d . 1 O
O2 0.2358(3) 0.8386(4) 0.15794(14) 0.0790(11) Uani d . 1 O
O3 0.2237(3) 0.9072(5) 0.06382(13) 0.1008(14) Uani d . 1 O
O4 0.3778(2) 0.9008(4) 0.1204(2) 0.0920(13) Uani d . 1 O
Cl2 0.92833(5) 1.00293(8) 0.13467(3) 0.02686(18) Uani d . 1 Cl
O5 0.87627(19) 0.9867(3) 0.07743(10) 0.0437(6) Uani d . 1 O
O6 1.01730(17) 1.0894(3) 0.13370(11) 0.0426(6) Uani d . 1 O
O7 0.86590(18) 1.0787(3) 0.16942(11) 0.0500(7) Uani d . 1 O
O8 0.9552(2) 0.8565(3) 0.15862(12) 0.0556(7) Uani d . 1 O
Cl3 0.68573(6) 0.59405(11) 0.07137(4) 0.0438(2) Uani d . 1 Cl
O9 0.7506(4) 0.7019(4) 0.1032(2) 0.138(2) Uani d . 1 O
O10 0.7030(3) 0.4562(5) 0.1014(2) 0.1117(17) Uani d . 1 O
O11 0.5874(3) 0.6371(8) 0.0625(2) 0.157(3) Uani d . 1 O
O12 0.7180(3) 0.5883(9) 0.01942(17) 0.146(3) Uani d . 1 O

loop_
_atom_site_aniso_label
_atom_site_aniso_U_11
_atom_site_aniso_U_22
_atom_site_aniso_U_33
_atom_site_aniso_U_12
_atom_site_aniso_U_13
_atom_site_aniso_U_23
N1 0.0336(15) 0.0618(19) 0.0269(14) -0.0169(13) 0.0067(11) -0.0003(13)
N2 0.0308(13) 0.0303(13) 0.0233(12) 0.0064(10) 0.0082(10) 0.0025(10)
N3 0.0286(12) 0.0185(11) 0.0201(11) 0.0008(9) 0.0046(9) -0.0001(9)
N4 0.0291(12) 0.0262(12) 0.0219(12) 0.0014(10) 0.0036(9) -0.0003(10)
N5 0.0327(13) 0.0267(13) 0.0269(13) 0.0054(10) 0.0073(10) -0.0010(10)
C1 0.0414(19) 0.078(3) 0.0264(17) -0.0109(19) 0.0104(14) 0.0017(18)
C2 0.048(2) 0.048(2) 0.0260(16) 0.0022(16) 0.0076(14) -0.0035(14)
C3 0.064(2) 0.040(2) 0.0384(19) -0.0179(18) 0.0127(17) -0.0080(16)
C4 0.051(2) 0.0356(17) 0.0342(17) -0.0110(15) 0.0189(15) -0.0041(14)
C5 0.0249(14) 0.0282(15) 0.0261(15) 0.0050(11) 0.0060(11) 0.0034(12)
C6 0.0337(16) 0.0309(16) 0.0288(16) -0.0026(13) 0.0077(13) -0.0011(12)
C7 0.0458(19) 0.051(2) 0.0360(18) 0.0212(17) 0.0153(15) 0.0098(16)
C8 0.0263(14) 0.0357(16) 0.0239(15) -0.0011(12) 0.0034(11) 0.0002(12)
C9 0.0304(15) 0.0234(14) 0.0230(14) -0.0015(11) 0.0054(11) 0.0004(11)
C10 0.0332(15) 0.0199(13) 0.0237(14) -0.0006(11) 0.0047(12) -0.0029(11)
C11 0.0300(14) 0.0204(13) 0.0209(14) 0.0034(11) 0.0049(11) 0.0016(11)
C12 0.0301(14) 0.0225(14) 0.0210(13) 0.0041(11) 0.0047(11) 0.0012(11)
C13 0.0316(15) 0.0331(16) 0.0266(15) 0.0048(13) 0.0033(12) 0.0002(12)
C14 0.0359(17) 0.0357(17) 0.0284(16) -0.0022(13) -0.0024(13) 0.0033(13)
C15 0.0476(19) 0.0276(15) 0.0221(14) -0.0040(14) 0.0031(13) -0.0025(12)
C16 0.0418(17) 0.0273(15) 0.0241(15) 0.0031(13) 0.0083(13) -0.0014(12)
C17 0.0289(14) 0.0209(13) 0.0254(14) 0.0038(11) 0.0049(11) 0.0042(11)
C18 0.0305(15) 0.0196(13) 0.0271(15) 0.0043(11) 0.0067(12) 0.0028(11)
C19 0.0308(15) 0.0227(14) 0.0278(15) 0.0031(11) 0.0029(12) 0.0018(12)
C20 0.0311(16) 0.0294(16) 0.0383(18) 0.0008(12) 0.0027(13) -0.0009(13)
C21 0.0319(16) 0.0349(17) 0.0443(19) 0.0000(13) 0.0145(14) 0.0014(15)
C22 0.0374(17) 0.0354(17) 0.0300(16) 0.0046(13) 0.0145(13) 0.0020(13)
Cl1 0.0329(4) 0.0335(4) 0.0213(3) -0.0079(3) 0.0053(3) -0.0043(3)
O1 0.0657(19) 0.0350(15) 0.085(2) 0.0060(13) -0.0083(16) -0.0076(14)
O2 0.120(3) 0.064(2) 0.065(2) -0.012(2) 0.054(2) 0.0141(17)
O3 0.120(3) 0.145(4) 0.0338(17) -0.041(3) -0.0007(18) -0.029(2)
O4 0.0403(17) 0.060(2) 0.178(4) 0.0012(15) 0.023(2) -0.007(2)
Cl2 0.0311(4) 0.0238(3) 0.0261(4) 0.0055(3) 0.0057(3) 0.0010(3)
O5 0.0488(14) 0.0523(15) 0.0284(12) 0.0000(12) 0.0000(10) -0.0043(11)
O6 0.0351(12) 0.0473(15) 0.0454(14) -0.0048(11) 0.0064(10) 0.0044(11)
O7 0.0390(13) 0.0662(18) 0.0471(15) 0.0113(12) 0.0144(11) -0.0155(13)
O8 0.0717(19) 0.0303(13) 0.0613(17) 0.0094(13) -0.0013(14) 0.0138(12)
Cl3 0.0344(4) 0.0558(5) 0.0418(5) 0.0060(4) 0.0081(3) 0.0042(4)
O9 0.211(5) 0.056(2) 0.113(3) 0.028(3) -0.084(4) -0.020(2)
O10 0.079(3) 0.075(2) 0.164(4) -0.023(2) -0.041(3) 0.061(3)
O11 0.049(2) 0.287(7) 0.146(4) 0.074(3) 0.050(2) 0.156(5)
O12 0.076(3) 0.312(8) 0.052(2) 0.033(4) 0.0221(19) 0.000(3)

loop_
_atom_type_symbol
_atom_type_description
_atom_type_scat_dispersion_real
_atom_type_scat_dispersion_imag
_atom_type_scat_source
C C 0.0033 0.0016 'International Tables Vol C Tables 4.2.6.8 and 6.1.1.4'
H H 0.0000 0.0000 'International Tables Vol C Tables 4.2.6.8 and 6.1.1.4'
N N 0.0061 0.0033 'International Tables Vol C Tables 4.2.6.8 and 6.1.1.4'
O O 0.0106 0.0060 'International Tables Vol C Tables 4.2.6.8 and 6.1.1.4'
Cl Cl 0.1484 0.1585 'International Tables Vol C Tables 4.2.6.8 and 6.1.1.4'

loop_
_geom_angle_atom_site_label_1
_geom_angle_atom_site_label_2
_geom_angle_atom_site_label_3
_geom_angle
C5 N1 C1 123.7(3)
C5 N1 H1B 118.2
C1 N1 H1B 118.2
C6 N2 C7 109.8(2)
C6 N2 C8 111.1(2)
C7 N2 C8 109.1(2)
C10 N3 C9 110.0(2)
C10 N3 C11 107.1(2)
C9 N3 C11 112.5(2)
C10 N3 C17 109.5(2)
C9 N3 C17 105.9(2)
C11 N3 C17 111.9(2)
C16 N4 C12 122.4(3)
C16 N4 H4B 118.8
C12 N4 H4B 118.8
C22 N5 C18 118.5(3)
N1 C1 C2 119.8(3)
N1 C1 H1A 120.1
C2 C1 H1A 120.1
C1 C2 C3 118.4(3)
C1 C2 H2A 120.8
C3 C2 H2A 120.8
C2 C3 C4 120.4(3)
C2 C3 H3A 119.8
C4 C3 H3A 119.8
C5 C4 C3 120.0(3)
C5 C4 H4A 120.0
C3 C4 H4A 120.0
N1 C5 C4 117.7(3)
N1 C5 C6 117.2(3)
C4 C5 C6 125.1(3)
N2 C6 C5 111.3(2)
N2 C6 H6A 109.4
C5 C6 H6A 109.4
N2 C6 H6B 109.4
C5 C6 H6B 109.4
H6A C6 H6B 108.0
N2 C7 H7A 109.5
N2 C7 H7B 109.5
H7A C7 H7B 109.5
N2 C7 H7C 109.5
H7A C7 H7C 109.5
H7B C7 H7C 109.5
N2 C8 C9 114.0(2)
N2 C8 H8A 108.7
C9 C8 H8A 108.7
N2 C8 H8B 108.7
C9 C8 H8B 108.7
H8A C8 H8B 107.6
C8 C9 N3 116.7(2)
C8 C9 H9A 108.1
N3 C9 H9A 108.1
C8 C9 H9B 108.1
N3 C9 H9B 108.1
H9A C9 H9B 107.3
N3 C10 H10A 109.5
N3 C10 H10B 109.5
H10A C10 H10B 109.5
N3 C10 H10C 109.5
H10A C10 H10C 109.5
H10B C10 H10C 109.5
C12 C11 N3 115.3(2)
C12 C11 H11A 108.5
N3 C11 H11A 108.5
C12 C11 H11B 108.5
N3 C11 H11B 108.5
H11A C11 H11B 107.5
N4 C12 C13 119.2(3)
N4 C12 C11 118.5(3)
C13 C12 C11 122.2(3)
C12 C13 C14 119.5(3)
C12 C13 H13A 120.2
C14 C13 H13A 120.2
C15 C14 C13 119.9(3)
C15 C14 H14A 120.0
C13 C14 H14A 120.0
C16 C15 C14 119.0(3)
C16 C15 H15A 120.5
C14 C15 H15A 120.5
N4 C16 C15 119.9(3)
N4 C16 H16A 120.0
C15 C16 H16A 120.0
C18 C17 N3 114.8(2)
C18 C17 H17A 108.6
N3 C17 H17A 108.6
C18 C17 H17B 108.6
N3 C17 H17B 108.6
H17A C17 H17B 107.5
N5 C18 C19 122.0(3)
N5 C18 C17 116.6(3)
C19 C18 C17 121.4(3)
C18 C19 C20 118.6(3)
C18 C19 H19A 120.7
C20 C19 H19A 120.7
C21 C20 C19 119.3(3)
C21 C20 H20A 120.3
C19 C20 H20A 120.3
C20 C21 C22 118.8(3)
C20 C21 H21A 120.6
C22 C21 H21A 120.6
N5 C22 C21 122.6(3)
N5 C22 H22A 118.7
C21 C22 H22A 118.7
O3 Cl1 O2 108.5(2)
O3 Cl1 O4 110.6(3)
O2 Cl1 O4 110.2(2)
O3 Cl1 O1 108.9(2)
O2 Cl1 O1 109.5(2)
O4 Cl1 O1 109.2(2)
O7 Cl2 O8 109.36(18)
O7 Cl2 O6 109.78(16)
O8 Cl2 O6 108.38(16)
O7 Cl2 O5 109.38(15)
O8 Cl2 O5 110.12(16)
O6 Cl2 O5 109.80(15)
O12 Cl3 O11 108.0(3)
O12 Cl3 O10 111.6(4)
O11 Cl3 O10 113.6(3)
O12 Cl3 O9 103.9(4)
O11 Cl3 O9 114.1(4)
O10 Cl3 O9 105.1(2)

loop_
_geom_bond_atom_site_label_1
_geom_bond_atom_site_label_2
_geom_bond_distance
N1 C5 1.335(4)
N1 C1 1.345(4)
N1 H1B 0.880
N2 C6 1.461(4)
N2 C7 1.472(4)
N2 C8 1.472(4)
N3 C10 1.500(3)
N3 C9 1.522(4)
N3 C11 1.523(3)
N3 C17 1.532(3)
N4 C16 1.340(4)
N4 C12 1.350(4)
N4 H4B 0.880
N5 C22 1.334(4)
N5 C18 1.348(4)
C1 C2 1.353(5)
C1 H1A 0.950
C2 C3 1.373(5)
C2 H2A 0.950
C3 C4 1.379(5)
C3 H3A 0.950
C4 C5 1.366(4)
C4 H4A 0.950
C5 C6 1.504(4)
C6 H6A 0.990
C6 H6B 0.990
C7 H7A 0.980
C7 H7B 0.980
C7 H7C 0.980
C8 C9 1.522(4)
C8 H8A 0.990
C8 H8B 0.990
C9 H9A 0.990
C9 H9B 0.990
C10 H10A 0.980
C10 H10B 0.980
C10 H10C 0.980
C11 C12 1.504(4)
C11 H11A 0.990
C11 H11B 0.990
C12 C13 1.372(4)
C13 C14 1.386(4)
C13 H13A 0.950
C14 C15 1.380(5)
C14 H14A 0.9500
C15 C16 1.375(4)
C15 H15A 0.950
C16 H16A 0.950
C17 C18 1.507(4)
C17 H17A 0.990
C17 H17B 0.990
C18 C19 1.388(4)
C19 C20 1.390(4)
C19 H19A 0.950
C20 C21 1.372(5)
C20 H20A 0.950
C21 C22 1.388(5)
C21 H21A 0.950
C22 H22A 0.950
Cl1 O3 1.404(3)
Cl1 O2 1.404(3)
Cl1 O4 1.407(3)
Cl1 O1 1.427(3)
Cl2 O7 1.427(2)
Cl2 O8 1.428(3)
Cl2 O6 1.431(2)
Cl2 O5 1.434(2)
Cl3 O12 1.360(4)
Cl3 O11 1.375(3)
Cl3 O10 1.403(4)
Cl3 O9 1.428(4)

loop_
_geom_hbond_atom_site_label_D
_geom_hbond_atom_site_label_H
_geom_hbond_atom_site_label_A
_geom_hbond_site_symmetry_A
_geom_hbond_distance_DH
_geom_hbond_distance_HA
_geom_hbond_distance_DA
_geom_hbond_angle_DHA
N1 H1B O5 2_545 0.88 2.53 3.051(4) 118
N1 H1B O9 2_545 0.88 2.16 2.951(5) 149
N4 H4B N5 . 0.88 1.88 2.718(4) 159

loop_
_geom_torsion_atom_site_label_1
_geom_torsion_atom_site_label_2
_geom_torsion_atom_site_label_3
_geom_torsion_atom_site_label_4
_geom_torsion
C5 N1 C1 C2 -0.1(6)
N1 C1 C2 C3 0.4(6)
C1 C2 C3 C4 -0.4(6)
C2 C3 C4 C5 0.1(6)
C1 N1 C5 C4 -0.3(5)
C1 N1 C5 C6 178.1(3)
C3 C4 C5 N1 0.2(5)
C3 C4 C5 C6 -178.0(3)
C7 N2 C6 C5 -70.0(3)
C8 N2 C6 C5 169.3(2)
N1 C5 C6 N2 146.1(3)
C4 C5 C6 N2 -35.7(4)
C6 N2 C8 C9 -75.8(3)
C7 N2 C8 C9 163.0(3)
N2 C8 C9 N3 -85.6(3)
C10 N3 C9 C8 56.7(3)
C11 N3 C9 C8 -62.5(3)
C17 N3 C9 C8 174.9(2)
C10 N3 C11 C12 -179.0(2)
C9 N3 C11 C12 -58.0(3)
C17 N3 C11 C12 61.0(3)
C16 N4 C12 C13 -0.7(4)
C16 N4 C12 C11 -177.1(3)
N3 C11 C12 N4 -83.8(3)
N3 C11 C12 C13 100.0(3)
N4 C12 C13 C14 0.4(4)
C11 C12 C13 C14 176.6(3)
C12 C13 C14 C15 0.0(5)
C13 C14 C15 C16 -0.2(5)
C12 N4 C16 C15 0.6(4)
C14 C15 C16 N4 -0.1(5)
C10 N3 C17 C18 -60.0(3)
C9 N3 C17 C18 -178.5(2)
C11 N3 C17 C18 58.6(3)
C22 N5 C18 C19 -1.3(4)
C22 N5 C18 C17 -177.9(3)
N3 C17 C18 N5 -79.7(3)
N3 C17 C18 C19 103.6(3)
N5 C18 C19 C20 -1.3(4)
C17 C18 C19 C20 175.2(3)
C18 C19 C20 C21 2.6(4)
C19 C20 C21 C22 -1.3(5)
C18 N5 C22 C21 2.6(5)
C20 C21 C22 N5 -1.3(5)

loop_
_cod_related_entry_id
_cod_related_entry_database
_cod_related_entry_code
1 ChemSpider 21130352
